data_1511829
loop_
_publ_author_name
'Sakai, Ken-ichi'
'Nagahara, Kenta'
'Yoshii, Yuuya'
'Hoshino, Norihisa'
'Akutagawa, Tomoyuki'

_publ_section_title
;
 Structural and Spectroscopic Study of 6,7-Dicyano-Substituted Lumazine
 with High Electron Affinity and Proton Acidity
;
_journal_issue 17
_journal_name_full 'The Journal of Physical Chemistry A'
_journal_page_first 3614
_journal_paper_doi 10.1021/jp401528c
_journal_volume 117
_journal_year 2013
_chemical_formula_moiety 'C24 H37 N7 O2'
_chemical_formula_sum 'C24 H37 N7 O2'
_chemical_formula_weight 455.60
_space_group_IT_number 12
_symmetry_cell_setting monoclinic
_symmetry_Int_Tables_number 12
_symmetry_space_group_name_Hall '-C 2y'
_symmetry_space_group_name_H-M 'C 1 2/m 1'
_atom_sites_solution_hydrogens geom
_atom_sites_solution_primary direct
_atom_sites_solution_secondary difmap
_cell_angle_alpha 90.0000
_cell_angle_beta 95.1121(12)
_cell_angle_gamma 90.0000
_cell_formula_units_Z 4
_cell_length_a 19.5748(4)
_cell_length_b 12.6306(3)
_cell_length_c 10.3215(3)
_cell_measurement_reflns_used 4405
_cell_measurement_temperature 100
_cell_measurement_theta_max 68.17
_cell_measurement_theta_min 4.17
_cell_volume 2541.75(11)
_computing_cell_refinement 'RAPID AUTO'
_computing_data_collection 'RAPID AUTO (Rigaku, ????)'
_computing_data_reduction 'RAPID AUTO'
_computing_molecular_graphics 'CrystalStructure 4.0'
_computing_publication_material 'CrystalStructure 4.0 (Rigaku, 2010)'
_computing_structure_refinement 'SHELXL97 (Sheldrick, 2008)'
_computing_structure_solution 'SIR2002 (Burla, et al., 2003)'
_diffrn_ambient_temperature 100
_diffrn_detector_area_resol_mean 10.000
_diffrn_measured_fraction_theta_full 0.998
_diffrn_measured_fraction_theta_max 0.998
_diffrn_measurement_device_type 'Rigaku R-AXIS RAPID'
_diffrn_measurement_method \w
_diffrn_radiation_type 'Cu K\a'
_diffrn_radiation_wavelength 1.54187
_diffrn_reflns_av_R_equivalents 0.0555
_diffrn_reflns_limit_h_max 22
_diffrn_reflns_limit_h_min -23
_diffrn_reflns_limit_k_max 15
_diffrn_reflns_limit_k_min -14
_diffrn_reflns_limit_l_max 12
_diffrn_reflns_limit_l_min -12
_diffrn_reflns_number 14692
_diffrn_reflns_theta_full 68.22
_diffrn_reflns_theta_max 68.22
_diffrn_standards_number 0
_exptl_absorpt_coefficient_mu 0.630
_exptl_absorpt_correction_type none
_exptl_crystal_colour yellow
_exptl_crystal_density_diffrn 1.190
_exptl_crystal_density_method 'not measured'
_exptl_crystal_description prism
_exptl_crystal_F_000 984.00
_exptl_crystal_size_max 0.200
_exptl_crystal_size_mid 0.100
_exptl_crystal_size_min 0.100
_refine_diff_density_max 0.630
_refine_diff_density_min -0.480
_refine_ls_extinction_method none
_refine_ls_goodness_of_fit_ref 0.975
_refine_ls_hydrogen_treatment mixed
_refine_ls_number_parameters 177
_refine_ls_number_reflns 2438
_refine_ls_number_restraints 0
_refine_ls_R_factor_gt 0.0762
_refine_ls_shift/su_max 0.000
_refine_ls_structure_factor_coef Fsqd
_refine_ls_weighting_details 'w = 1/[\s^2^(Fo^2^)+(0.1502P)^2^+0.0000P] where P=(Fo^2^+2Fc^2^)/3'
_refine_ls_weighting_scheme calc
_refine_ls_wR_factor_ref 0.2391
_reflns_number_gt 1394
_reflns_number_total 2438
_reflns_threshold_expression F^2^>2.0\s(F^2^)
_cod_data_source_file jp401528c_si_005.cif
_cod_data_source_block TBA-DCNLH
_cod_original_cell_volume 2541.75(9)
_cod_database_code 1511829

loop_
_symmetry_equiv_pos_site_id
_symmetry_equiv_pos_as_xyz
1 +X,+Y,+Z
2 -X,+Y,-Z
3 -X,-Y,-Z
4 +X,-Y,+Z
5 1/2+X,1/2+Y,+Z
6 1/2-X,1/2+Y,-Z
7 1/2-X,1/2-Y,-Z
8 1/2+X,1/2-Y,+Z

loop_
_atom_site_label
_atom_site_type_symbol
_atom_site_fract_x
_atom_site_fract_y
_atom_site_fract_z
_atom_site_U_iso_or_equiv
_atom_site_adp_type
_atom_site_occupancy
_atom_site_symmetry_multiplicity
_atom_site_calc_flag
_atom_site_refinement_flags
O3 O 0.49243(15) 0.0000 0.3292(3) 0.0654(9) Uani 1.0 4 d .
O4 O 0.68882(15) 0.0000 0.5954(3) 0.0666(9) Uani 1.0 4 d .
N1 N 0.76689(16) 0.0000 0.3853(3) 0.0489(9) Uani 1.0 4 d .
N6 N 0.69309(15) 0.0000 0.1374(3) 0.0509(9) Uani 1.0 4 d .
N8 N 0.59060(16) 0.0000 0.4616(4) 0.0541(9) Uani 1.0 4 d .
N9 N 0.58949(17) 0.0000 0.2281(3) 0.0548(10) Uani 1.0 4 d .
N12 N 0.82974(18) 0.0000 -0.0505(4) 0.0604(10) Uani 1.0 4 d .
N13 N 0.93041(18) 0.0000 0.2868(3) 0.0593(10) Uani 1.0 4 d .
C2 C 0.6985(2) 0.0000 0.3704(4) 0.0499(11) Uani 1.0 4 d .
C7 C 0.6596(2) 0.0000 0.2465(4) 0.0479(10) Uani 1.0 4 d .
C10 C 0.7975(2) 0.0000 0.0362(5) 0.0527(11) Uani 1.0 4 d .
C11 C 0.6623(2) 0.0000 0.4887(4) 0.0507(10) Uani 1.0 4 d .
C15 C 0.7982(2) 0.0000 0.2738(4) 0.0519(11) Uani 1.0 4 d .
C16 C 0.8721(2) 0.0000 0.2843(4) 0.0490(10) Uani 1.0 4 d .
C17 C 0.5570(2) 0.0000 0.3405(5) 0.0544(11) Uani 1.0 4 d .
C18 C 0.7607(2) 0.0000 0.1517(4) 0.0485(10) Uani 1.0 4 d .
H5 H 0.4322(18) 0.0000 0.396(4) 0.047(10) Uiso 1.0 4 d .
N26 N 0.5000 0.7496(2) 0.0000 0.0481(9) Uani 1.0 4 d .
C14 C 0.55418(13) 0.8217(2) -0.0504(3) 0.0491(8) Uani 1.0 8 d .
C19 C 0.53152(14) 0.67747(19) 0.1079(3) 0.0491(8) Uani 1.0 8 d .
C20 C 0.66186(15) 0.8451(2) -0.1596(4) 0.0559(8) Uani 1.0 8 d .
C21 C 0.61287(13) 0.7658(2) -0.1060(3) 0.0519(8) Uani 1.0 8 d .
C22 C 0.59318(15) 0.6541(2) 0.3297(3) 0.0560(8) Uani 1.0 8 d .
C23 C 0.56518(14) 0.7332(2) 0.2270(3) 0.0535(8) Uani 1.0 8 d .
C24 C 0.72422(15) 0.7934(3) -0.2103(3) 0.0594(9) Uani 1.0 8 d .
C25 C 0.62755(17) 0.7082(3) 0.4485(3) 0.0652(9) Uani 1.0 8 d .
H14A H 0.5315 0.8682 -0.1185 0.0589 Uiso 1.0 8 calc R
H14B H 0.5730 0.8676 0.0219 0.0589 Uiso 1.0 8 calc R
H19A H 0.4951 0.6305 0.1358 0.0589 Uiso 1.0 8 calc R
H19B H 0.5662 0.6320 0.0713 0.0589 Uiso 1.0 8 calc R
H20A H 0.6369 0.8856 -0.2310 0.0671 Uiso 1.0 8 calc R
H20B H 0.6774 0.8958 -0.0900 0.0671 Uiso 1.0 8 calc R
H21A H 0.5948 0.7176 -0.1765 0.0623 Uiso 1.0 8 calc R
H21B H 0.6380 0.7226 -0.0374 0.0623 Uiso 1.0 8 calc R
H22A H 0.5551 0.6095 0.3558 0.0672 Uiso 1.0 8 calc R
H22B H 0.6267 0.6070 0.2919 0.0672 Uiso 1.0 8 calc R
H23A H 0.5312 0.7798 0.2642 0.0642 Uiso 1.0 8 calc R
H23B H 0.6031 0.7783 0.2012 0.0642 Uiso 1.0 8 calc R
H24A H 0.7094 0.7445 -0.2810 0.0713 Uiso 1.0 8 calc R
H24B H 0.7498 0.7542 -0.1398 0.0713 Uiso 1.0 8 calc R
H24C H 0.7538 0.8480 -0.2430 0.0713 Uiso 1.0 8 calc R
H25A H 0.5943 0.7536 0.4874 0.0782 Uiso 1.0 8 calc R
H25B H 0.6658 0.7514 0.4233 0.0782 Uiso 1.0 8 calc R
H25C H 0.6449 0.6547 0.5119 0.0782 Uiso 1.0 8 calc R

loop_
_atom_site_aniso_label
_atom_site_aniso_U_11
_atom_site_aniso_U_22
_atom_site_aniso_U_33
_atom_site_aniso_U_12
_atom_site_aniso_U_13
_atom_site_aniso_U_23
O3 0.0595(19) 0.0637(19) 0.074(3) 0.0000 0.0128(15) 0.0000
O4 0.0645(19) 0.071(2) 0.066(3) 0.0000 0.0115(16) 0.0000
N1 0.0514(19) 0.0294(15) 0.068(3) 0.0000 0.0168(16) 0.0000
N6 0.0476(19) 0.0373(17) 0.069(3) 0.0000 0.0139(17) 0.0000
N8 0.052(2) 0.0398(18) 0.073(3) 0.0000 0.0201(18) 0.0000
N9 0.062(3) 0.0288(16) 0.078(3) 0.0000 0.0300(19) 0.0000
N12 0.059(3) 0.049(2) 0.076(3) 0.0000 0.017(2) 0.0000
N13 0.058(3) 0.048(2) 0.073(3) 0.0000 0.0120(18) 0.0000
C2 0.055(3) 0.0253(17) 0.072(3) 0.0000 0.021(2) 0.0000
C7 0.053(3) 0.0259(17) 0.067(3) 0.0000 0.016(2) 0.0000
C10 0.051(3) 0.034(2) 0.074(4) 0.0000 0.011(3) 0.0000
C11 0.062(3) 0.038(2) 0.054(3) 0.0000 0.015(2) 0.0000
C15 0.054(3) 0.0289(18) 0.076(4) 0.0000 0.019(3) 0.0000
C16 0.047(3) 0.0364(19) 0.066(3) 0.0000 0.016(2) 0.0000
C17 0.051(3) 0.036(2) 0.078(4) 0.0000 0.014(3) 0.0000
C18 0.053(3) 0.0317(18) 0.063(3) 0.0000 0.015(2) 0.0000
N26 0.0562(19) 0.0290(15) 0.059(2) 0.0000 0.0054(15) 0.0000
C14 0.0596(18) 0.0303(14) 0.0577(19) -0.0054(11) 0.0075(14) 0.0047(12)
C19 0.0549(16) 0.0312(13) 0.0613(19) 0.0014(11) 0.0067(14) 0.0040(12)
C20 0.0644(18) 0.0398(15) 0.065(2) -0.0087(13) 0.0134(15) -0.0008(14)
C21 0.0558(17) 0.0348(14) 0.0660(19) -0.0029(12) 0.0101(14) 0.0026(13)
C22 0.0613(18) 0.0378(14) 0.069(2) -0.0008(12) 0.0060(15) 0.0037(14)
C23 0.0680(19) 0.0338(14) 0.0583(19) 0.0026(12) 0.0036(14) 0.0029(13)
C24 0.0578(17) 0.0471(17) 0.075(3) -0.0057(13) 0.0136(15) -0.0006(15)
C25 0.082(3) 0.0460(17) 0.066(2) -0.0035(15) -0.0034(17) 0.0073(15)

loop_
_atom_type_symbol
_atom_type_description
_atom_type_scat_dispersion_real
_atom_type_scat_dispersion_imag
_atom_type_scat_source
C C 0.0181 0.0091
;
International Tables for Crystallography
(1992, Vol. C, Tables 4.2.6.8 and 6.1.1.4)
;
H H 0.0000 0.0000
;
International Tables for Crystallography
(1992, Vol. C, Table 6.1.1.4)
;
O O 0.0492 0.0322
;
International Tables for Crystallography
(1992, Vol. C, Tables 4.2.6.8 and 6.1.1.4)
;
N N 0.0311 0.0180
;
International Tables for Crystallography
(1992, Vol. C, Tables 4.2.6.8 and 6.1.1.4)
;

loop_
_geom_angle_atom_site_label_1
_geom_angle_atom_site_label_2
_geom_angle_atom_site_label_3
_geom_angle
_geom_angle_publ_flag
_geom_angle_site_symmetry_1
_geom_angle_site_symmetry_3
C2 N1 C15 115.4(4) yes . .
C7 N6 C18 117.6(4) yes . .
C11 N8 C17 125.1(4) yes . .
C7 N9 C17 114.7(4) yes . .
N1 C2 C7 123.5(4) yes . .
N1 C2 C11 117.3(4) yes . .
C7 C2 C11 119.1(4) yes . .
N6 C7 N9 116.0(4) yes . .
N6 C7 C2 119.1(4) yes . .
N9 C7 C2 124.9(4) yes . .
N12 C10 C18 176.3(5) yes . .
O4 C11 N8 122.4(4) yes . .
O4 C11 C2 125.1(4) yes . .
N8 C11 C2 112.5(4) yes . .
N1 C15 C16 117.7(4) yes . .
N1 C15 C18 121.7(4) yes . .
C16 C15 C18 120.6(4) yes . .
N13 C16 C15 177.0(5) yes . .
O3 C17 N8 119.0(5) yes . .
O3 C17 N9 117.3(4) yes . .
N8 C17 N9 123.7(4) yes . .
N6 C18 C10 118.4(4) yes . .
N6 C18 C15 122.8(4) yes . .
C10 C18 C15 118.8(4) yes . .
C14 N26 C14 106.6(2) yes . 2_655
C14 N26 C19 110.94(14) yes . .
C14 N26 C19 110.85(15) yes . 2_655
C14 N26 C19 110.85(15) yes 2_655 .
C14 N26 C19 110.94(14) yes 2_655 2_655
C19 N26 C19 106.7(2) yes . 2_655
N26 C14 C21 115.4(2) yes . .
N26 C19 C23 115.6(2) yes . .
C21 C20 C24 113.2(3) yes . .
C14 C21 C20 110.9(3) yes . .
C23 C22 C25 112.0(3) yes . .
C19 C23 C22 111.3(2) yes . .
C17 O3 H5 145.9(14) no . .
N26 C14 H14A 108.431 no . .
N26 C14 H14B 108.437 no . .
C21 C14 H14A 108.439 no . .
C21 C14 H14B 108.435 no . .
H14A C14 H14B 107.470 no . .
N26 C19 H19A 108.371 no . .
N26 C19 H19B 108.370 no . .
C23 C19 H19A 108.373 no . .
C23 C19 H19B 108.375 no . .
H19A C19 H19B 107.439 no . .
C21 C20 H20A 108.946 no . .
C21 C20 H20B 108.945 no . .
C24 C20 H20A 108.936 no . .
C24 C20 H20B 108.940 no . .
H20A C20 H20B 107.750 no . .
C14 C21 H21A 109.458 no . .
C14 C21 H21B 109.463 no . .
C20 C21 H21A 109.462 no . .
C20 C21 H21B 109.458 no . .
H21A C21 H21B 108.043 no . .
C23 C22 H22A 109.207 no . .
C23 C22 H22B 109.211 no . .
C25 C22 H22A 109.212 no . .
C25 C22 H22B 109.208 no . .
H22A C22 H22B 107.905 no . .
C19 C23 H23A 109.380 no . .
C19 C23 H23B 109.377 no . .
C22 C23 H23A 109.381 no . .
C22 C23 H23B 109.379 no . .
H23A C23 H23B 107.996 no . .
C20 C24 H24A 109.476 no . .
C20 C24 H24B 109.473 no . .
C20 C24 H24C 109.469 no . .
H24A C24 H24B 109.471 no . .
H24A C24 H24C 109.469 no . .
H24B C24 H24C 109.469 no . .
C22 C25 H25A 109.469 no . .
C22 C25 H25B 109.474 no . .
C22 C25 H25C 109.468 no . .
H25A C25 H25B 109.472 no . .
H25A C25 H25C 109.471 no . .
H25B C25 H25C 109.474 no . .

loop_
_geom_bond_atom_site_label_1
_geom_bond_atom_site_label_2
_geom_bond_distance
_geom_bond_publ_flag
_geom_bond_site_symmetry_2
O3 C17 1.259(5) yes .
O4 C11 1.175(5) yes .
N1 C2 1.334(5) yes .
N1 C15 1.351(6) yes .
N6 C7 1.353(6) yes .
N6 C18 1.319(5) yes .
N8 C11 1.406(5) yes .
N8 C17 1.360(7) yes .
N9 C7 1.369(5) yes .
N9 C17 1.372(6) yes .
N12 C10 1.140(7) yes .
N13 C16 1.139(6) yes .
C2 C7 1.429(6) yes .
C2 C11 1.465(6) yes .
C10 C18 1.447(7) yes .
C15 C16 1.441(6) yes .
C15 C18 1.401(6) yes .
N26 C14 1.524(3) yes .
N26 C14 1.524(3) yes 2_655
N26 C19 1.526(3) yes .
N26 C19 1.526(3) yes 2_655
C14 C21 1.505(4) yes .
C19 C23 1.516(4) yes .
C20 C21 1.524(4) yes .
C20 C24 1.518(5) yes .
C22 C23 1.524(4) yes .
C22 C25 1.508(5) yes .
O3 H5 1.41(4) no .
C14 H14A 0.990 no .
C14 H14B 0.990 no .
C19 H19A 0.990 no .
C19 H19B 0.990 no .
C20 H20A 0.990 no .
C20 H20B 0.990 no .
C21 H21A 0.990 no .
C21 H21B 0.990 no .
C22 H22A 0.990 no .
C22 H22B 0.990 no .
C23 H23A 0.990 no .
C23 H23B 0.990 no .
C24 H24A 0.980 no .
C24 H24B 0.980 no .
C24 H24C 0.980 no .
C25 H25A 0.980 no .
C25 H25B 0.980 no .
C25 H25C 0.980 no .

loop_
_geom_contact_atom_site_label_1
_geom_contact_atom_site_label_2
_geom_contact_distance
_geom_contact_publ_flag
_geom_contact_site_symmetry_2
O3 C7 3.455(5) no .
O3 C11 3.577(5) no .
O4 N1 2.762(5) no .
O4 C7 3.596(5) no .
O4 C17 3.517(6) no .
N1 N6 2.824(5) no .
N1 N13 3.444(5) no .
N6 N12 3.441(5) no .
N6 C17 3.534(6) no .
N8 C7 2.700(6) no .
N9 C11 2.930(5) no .
N9 C18 3.511(6) no .
N12 C15 3.457(6) no .
N12 C16 3.481(6) no .
N13 C10 3.501(6) no .
N13 C18 3.486(5) no .
C2 C16 3.588(6) no .
C2 C17 2.760(6) no .
C2 C18 2.659(6) no .
C7 C15 2.703(6) no .
C10 C16 2.833(7) no .
N26 C21 2.560(3) no 2_655
N26 C23 2.574(3) no 2_655
C14 C23 3.063(4) no .
C14 C23 3.044(4) no 2_655
C19 C21 3.047(4) no .
C19 C21 3.037(4) no 2_655
O3 O3 3.512(5) no 2_656
O3 N8 2.816(5) no 2_656
O4 C20 3.277(4) no 1_546
O4 C20 3.277(4) no 4_566
O4 C24 3.326(4) no 1_546
O4 C24 3.326(4) no 4_566
N8 O3 2.816(5) no 2_656
N9 C23 3.403(3) no 1_545
N9 C23 3.403(3) no 4_565
C17 C23 3.575(3) no 1_545
C17 C23 3.575(3) no 4_565
C20 O4 3.277(4) no 1_564
C23 N9 3.403(3) no 1_565
C23 C17 3.575(3) no 1_565
C24 O4 3.326(4) no 1_564
N8 H5 3.11(4) no .
N26 H14A 2.0633 no 2_655
N26 H14B 2.0634 no 2_655
N26 H19A 2.0641 no 2_655
N26 H19B 2.0640 no 2_655
N26 H21A 2.7434 no .
N26 H21A 2.7434 no 2_655
N26 H21B 2.7836 no .
N26 H21B 2.7836 no 2_655
N26 H23A 2.7668 no .
N26 H23A 2.7668 no 2_655
N26 H23B 2.7879 no .
N26 H23B 2.7879 no 2_655
C14 H14A 2.5930 no 2_655
C14 H14B 2.5988 no 2_655
C14 H19A 3.3555 no .
C14 H19A 2.7177 no 2_655
C14 H19B 2.7061 no .
C14 H19B 3.3546 no 2_655
C14 H20A 2.6988 no .
C14 H20B 2.6526 no .
C14 H23A 3.3595 no .
C14 H23A 2.6988 no 2_655
C14 H23B 2.7427 no .
C14 H23B 3.3689 no 2_655
C19 H14A 3.3564 no .
C19 H14A 2.7140 no 2_655
C19 H14B 2.7098 no .
C19 H14B 3.3555 no 2_655
C19 H19A 2.5912 no 2_655
C19 H19B 2.6044 no 2_655
C19 H21A 3.3248 no .
C19 H21A 2.6799 no 2_655
C19 H21B 2.7340 no .
C19 H21B 3.3819 no 2_655
C19 H22A 2.6991 no .
C19 H22B 2.6903 no .
C20 H14A 2.6390 no .
C20 H14B 2.6819 no .
C21 H19A 2.7142 no 2_655
C21 H19B 2.7092 no .
C21 H23A 3.1351 no 2_655
C21 H23B 3.1979 no .
C21 H24A 2.7404 no .
C21 H24B 2.7367 no .
C21 H24C 3.3736 no .
C22 H19A 2.6642 no .
C22 H19B 2.6866 no .
C23 H14A 2.7142 no 2_655
C23 H14B 2.7279 no .
C23 H21A 3.1339 no 2_655
C23 H21B 3.1916 no .
C23 H25A 2.7094 no .
C23 H25B 2.7068 no .
C23 H25C 3.3541 no .
C24 H21A 2.7598 no .
C24 H21B 2.7149 no .
C25 H23A 2.7116 no .
C25 H23B 2.7030 no .
H14A H14A 2.8371 no 2_655
H14A H14B 2.3556 no 2_655
H14A H19A 3.0502 no 2_655
H14A H20A 2.4644 no .
H14A H20B 2.8650 no .
H14A H21A 2.3749 no .
H14A H21B 2.8488 no .
H14A H23A 2.1654 no 2_655
H14A H23B 2.9270 no 2_655
H14B H14B 2.8541 no 2_655
H14B H19B 3.0243 no .
H14B H20A 3.0011 no .
H14B H20B 2.4606 no .
H14B H21A 2.8492 no .
H14B H21B 2.3417 no .
H14B H23A 2.9188 no .
H14B H23B 2.2029 no .
H19A H19A 2.8263 no 2_655
H19A H19B 2.3566 no 2_655
H19A H21A 2.1479 no 2_655
H19A H21B 2.9500 no 2_655
H19A H22A 2.4759 no .
H19A H22B 2.9290 no .
H19A H23A 2.3755 no .
H19A H23B 2.8560 no .
H19B H19B 2.8658 no 2_655
H19B H21A 2.8777 no .
H19B H21A 3.5904 no 2_655
H19B H21B 2.1963 no .
H19B H22A 2.9767 no .
H19B H22B 2.4904 no .
H19B H23A 2.8563 no .
H19B H23B 2.3581 no .
H20A H21A 2.3624 no .
H20A H21B 2.8679 no .
H20A H23A 3.5399 no 2_655
H20A H24A 2.3637 no .
H20A H24B 2.8554 no .
H20A H24C 2.3514 no .
H20B H21A 2.8677 no .
H20B H21B 2.3980 no .
H20B H24A 2.8555 no .
H20B H24B 2.3667 no .
H20B H24C 2.3487 no .
H21A H22A 3.5949 no 2_655
H21A H23A 2.6677 no 2_655
H21A H24A 2.5963 no .
H21A H24B 3.0591 no .
H21B H23B 2.7066 no .
H21B H24A 2.9962 no .
H21B H24B 2.5443 no .
H22A H23A 2.3784 no .
H22A H23B 2.8701 no .
H22A H25A 2.3573 no .
H22A H25B 2.8503 no .
H22A H25C 2.3470 no .
H22B H23A 2.8700 no .
H22B H23B 2.3852 no .
H22B H25A 2.8502 no .
H22B H25B 2.3594 no .
H22B H25C 2.3450 no .
H23A H25A 2.5365 no .
H23A H25B 2.9991 no .
H23B H25A 2.9898 no .
H23B H25B 2.5245 no .
H23B H25C 3.5941 no .
O3 H5 3.08(4) no 2_656
O3 H14A 2.7454 no 2_645
O3 H14A 2.7454 no 3_665
O3 H20A 3.0108 no 2_645
O3 H20A 3.0108 no 3_665
O3 H23A 2.9760 no 1_545
O3 H23A 2.9760 no 4_565
O4 H5 2.38(4) no 2_656
O4 H20A 2.5801 no 1_546
O4 H20A 2.5801 no 4_566
O4 H20B 3.5292 no 1_546
O4 H20B 3.5292 no 4_566
O4 H24A 3.4803 no 1_546
O4 H24A 3.4803 no 4_566
O4 H24C 2.7762 no 1_546
O4 H24C 2.7762 no 4_566
N1 H24A 3.3166 no 6_645
N1 H24A 3.3166 no 7_655
N1 H25C 2.7564 no 6_646
N1 H25C 2.7564 no 7_656
N6 H14B 3.0403 no 1_545
N6 H14B 3.0403 no 4_565
N6 H20B 2.6841 no 1_545
N6 H20B 2.6841 no 4_565
N6 H23B 3.4039 no 1_545
N6 H23B 3.4039 no 4_565
N6 H24B 3.3994 no 6_645
N6 H24B 3.3994 no 7_655
N8 H5 1.58(4) no 2_656
N8 H20A 3.5304 no 1_546
N8 H20A 3.5304 no 4_566
N8 H23A 3.5807 no 1_545
N8 H23A 3.5807 no 4_565
N8 H25A 3.1244 no 1_545
N8 H25A 3.1244 no 4_565
N8 H25B 3.5046 no 1_545
N8 H25B 3.5046 no 4_565
N9 H14A 3.0308 no 2_645
N9 H14A 3.0308 no 3_665
N9 H14B 2.7036 no 1_545
N9 H14B 2.7036 no 4_565
N9 H23A 3.0421 no 1_545
N9 H23A 3.0421 no 4_565
N9 H23B 2.8292 no 1_545
N9 H23B 2.8292 no 4_565
N12 H19B 2.6550 no 6_645
N12 H19B 2.6550 no 7_655
N12 H20B 3.2518 no 1_545
N12 H20B 3.2518 no 4_565
N12 H21B 3.0042 no 6_645
N12 H21B 3.0042 no 7_655
N12 H22B 3.0238 no 6_645
N12 H22B 3.0238 no 7_655
N12 H24B 3.5611 no 1_545
N12 H24B 3.5611 no 4_565
N12 H24C 3.0519 no 1_545
N12 H24C 3.0519 no 4_565
N13 H19A 2.6648 no 5_545
N13 H19A 2.6648 no 8_555
N13 H21A 2.9989 no 6_645
N13 H21A 2.9989 no 7_655
N13 H22A 2.8403 no 5_545
N13 H22A 2.8403 no 8_555
N13 H25C 3.2949 no 6_646
N13 H25C 3.2949 no 7_656
C2 H25B 3.2601 no 1_545
C2 H25B 3.2601 no 4_565
C7 H14B 3.2163 no 1_545
C7 H14B 3.2163 no 4_565
C7 H23B 3.0319 no 1_545
C7 H23B 3.0319 no 4_565
C10 H19B 3.4136 no 6_645
C10 H19B 3.4136 no 7_655
C10 H20B 2.8998 no 1_545
C10 H20B 2.8998 no 4_565
C10 H21B 3.0818 no 6_645
C10 H21B 3.0818 no 7_655
C10 H24B 3.5332 no 6_645
C10 H24B 3.5332 no 7_655
C10 H24C 3.5042 no 1_545
C10 H24C 3.5042 no 4_565
C11 H5 2.29(4) no 2_656
C11 H20A 3.3110 no 1_546
C11 H20A 3.3110 no 4_566
C11 H25A 3.3852 no 1_545
C11 H25A 3.3852 no 4_565
C11 H25B 3.2133 no 1_545
C11 H25B 3.2133 no 4_565
C15 H24A 3.0928 no 6_645
C15 H24A 3.0928 no 7_655
C15 H24B 3.5878 no 6_645
C15 H24B 3.5878 no 7_655
C15 H25C 3.0842 no 6_646
C15 H25C 3.0842 no 7_656
C16 H19A 3.3942 no 5_545
C16 H19A 3.3942 no 8_555
C16 H21A 3.0565 no 6_645
C16 H21A 3.0565 no 7_655
C16 H24A 3.4741 no 6_645
C16 H24A 3.4741 no 7_655
C16 H25C 2.9120 no 6_646
C16 H25C 2.9120 no 7_656
C17 H5 2.71(4) no 2_656
C17 H14A 3.2119 no 2_645
C17 H14A 3.2120 no 3_665
C17 H23A 2.9230 no 1_545
C17 H23A 2.9230 no 4_565
C17 H23B 3.3099 no 1_545
C17 H23B 3.3099 no 4_565
C17 H25A 3.5103 no 1_545
C17 H25A 3.5103 no 4_565
C18 H20B 3.1445 no 1_545
C18 H20B 3.1445 no 4_565
C18 H24A 3.3944 no 6_645
C18 H24A 3.3944 no 7_655
C18 H24B 3.2189 no 6_645
C18 H24B 3.2189 no 7_655
H5 O3 3.08(4) no 2_656
H5 O4 2.38(4) no 2_656
H5 N8 1.58(4) no 2_656
H5 C11 2.29(4) no 2_656
H5 C17 2.71(4) no 2_656
H5 H5 3.27(5) no 2_656
H5 C20 3.51(3) no 2_645
H5 C20 3.51(3) no 3_665
H5 H14A 3.4364 no 2_645
H5 H14A 3.4364 no 3_665
H5 H20A 2.5278 no 2_645
H5 H20A 2.5278 no 3_665
H5 H25A 3.3959 no 2_646
H5 H25A 3.3959 no 3_666
C20 H5 3.51(3) no 2_665
C20 H20A 3.5052 no 4_575
C20 H20B 3.3580 no 4_575
C21 H24B 3.5376 no 7_665
C22 H22A 3.4273 no 4_565
C22 H22B 3.3916 no 4_565
C22 H24C 3.2019 no 7_665
C24 H21B 3.5526 no 7_665
C24 H22B 3.3539 no 7_665
C24 H23B 3.4922 no 7_665
C24 H25B 3.2608 no 7_665
C24 H25C 3.5926 no 1_554
C25 H24A 3.1263 no 1_556
C25 H24C 3.3577 no 7_665
H14A O3 2.7454 no 2_665
H14A N9 3.0308 no 2_665
H14A C17 3.2120 no 2_665
H14A H5 3.4364 no 2_665
H14A H14A 3.3287 no 4_575
H14B N6 3.0403 no 1_565
H14B N9 2.7036 no 1_565
H14B C7 3.2163 no 1_565
H14B H14B 3.3448 no 4_575
H19A N13 2.6648 no 5_455
H19A C16 3.3942 no 5_455
H19A H19A 3.2963 no 4_565
H19B N12 2.6550 no 6_655
H19B C10 3.4136 no 6_655
H19B H19B 3.3340 no 4_565
H20A O3 3.0108 no 2_665
H20A O4 2.5801 no 1_564
H20A N8 3.5304 no 1_564
H20A C11 3.3110 no 1_564
H20A H5 2.5278 no 2_665
H20A C20 3.5052 no 4_575
H20A H20A 2.8894 no 4_575
H20A H20B 3.1875 no 4_575
H20A H25A 3.3909 no 1_554
H20B O4 3.5292 no 1_564
H20B N6 2.6841 no 1_565
H20B N12 3.2518 no 1_565
H20B C10 2.8998 no 1_565
H20B C18 3.1445 no 1_565
H20B C20 3.3580 no 4_575
H20B H20A 3.1875 no 4_575
H20B H20B 2.6312 no 4_575
H20B H24B 3.2627 no 7_665
H21A N13 2.9989 no 6_655
H21A C16 3.0565 no 6_655
H21A H25A 3.4980 no 1_554
H21A H25C 3.5360 no 1_554
H21B N12 3.0042 no 6_655
H21B C10 3.0818 no 6_655
H21B C24 3.5526 no 7_665
H21B H24B 2.7456 no 7_665
H21B H24C 3.5442 no 7_665
H22A N13 2.8403 no 5_455
H22A C22 3.4273 no 4_565
H22A H22A 2.7666 no 4_565
H22A H22B 3.1692 no 4_565
H22B N12 3.0238 no 6_655
H22B C22 3.3916 no 4_565
H22B C24 3.3539 no 7_665
H22B H22A 3.1692 no 4_565
H22B H22B 2.7040 no 4_565
H22B H24B 3.4736 no 7_665
H22B H24C 2.5025 no 7_665
H23A O3 2.9760 no 1_565
H23A N8 3.5807 no 1_565
H23A N9 3.0421 no 1_565
H23A C17 2.9230 no 1_565
H23B N6 3.4039 no 1_565
H23B N9 2.8292 no 1_565
H23B C7 3.0319 no 1_565
H23B C17 3.3099 no 1_565
H23B C24 3.4922 no 7_665
H23B H24B 3.0317 no 7_665
H23B H24C 3.2188 no 7_665
H24A O4 3.4803 no 1_564
H24A N1 3.3166 no 6_655
H24A C15 3.0928 no 6_655
H24A C16 3.4741 no 6_655
H24A C18 3.3944 no 6_655
H24A C25 3.1263 no 1_554
H24A H25A 3.1373 no 1_554
H24A H25B 3.0958 no 1_554
H24A H25B 2.9621 no 7_665
H24A H25C 2.6395 no 1_554
H24B N6 3.3994 no 6_655
H24B N12 3.5611 no 1_565
H24B C10 3.5332 no 6_655
H24B C15 3.5878 no 6_655
H24B C18 3.2189 no 6_655
H24B C21 3.5376 no 7_665
H24B H20B 3.2627 no 7_665
H24B H21B 2.7456 no 7_665
H24B H22B 3.4736 no 7_665
H24B H23B 3.0317 no 7_665
H24B H24B 2.8862 no 7_665
H24B H25B 3.4881 no 7_665
H24C O4 2.7762 no 1_564
H24C N12 3.0519 no 1_565
H24C C10 3.5042 no 1_565
H24C C22 3.2019 no 7_665
H24C C25 3.3577 no 7_665
H24C H21B 3.5442 no 7_665
H24C H22B 2.5025 no 7_665
H24C H23B 3.2188 no 7_665
H24C H25B 2.8361 no 7_665
H24C H25C 3.5517 no 7_665
H25A N8 3.1244 no 1_565
H25A C11 3.3852 no 1_565
H25A C17 3.5103 no 1_565
H25A H5 3.3959 no 2_666
H25A H20A 3.3909 no 1_556
H25A H21A 3.4980 no 1_556
H25A H24A 3.1373 no 1_556
H25B N8 3.5046 no 1_565
H25B C2 3.2601 no 1_565
H25B C11 3.2133 no 1_565
H25B C24 3.2608 no 7_665
H25B H24A 3.0958 no 1_556
H25B H24A 2.9621 no 7_665
H25B H24B 3.4881 no 7_665
H25B H24C 2.8361 no 7_665
H25B H25B 3.5282 no 7_666
H25C N1 2.7564 no 6_656
H25C N13 3.2949 no 6_656
H25C C15 3.0842 no 6_656
H25C C16 2.9120 no 6_656
H25C C24 3.5926 no 1_556
H25C H21A 3.5360 no 1_556
H25C H24A 2.6395 no 1_556
H25C H24C 3.5517 no 7_665

loop_
_geom_hbond_atom_site_label_D
_geom_hbond_atom_site_label_H
_geom_hbond_atom_site_label_A
_geom_hbond_site_symmetry_A
_geom_hbond_distance_DA
_geom_hbond_distance_DH
_geom_hbond_distance_HA
_geom_hbond_angle_DHA
_geom_hbond_publ_flag
O3 H5 N8 2_656 2.816(5) 1.415 1.58(4) 140(3) no

loop_
_geom_torsion_atom_site_label_1
_geom_torsion_atom_site_label_2
_geom_torsion_atom_site_label_3
_geom_torsion_atom_site_label_4
_geom_torsion
_geom_torsion_publ_flag
_geom_torsion_site_symmetry_1
_geom_torsion_site_symmetry_3
_geom_torsion_site_symmetry_4
C2 N1 C15 C16 180.0 no . . .
C2 N1 C15 C18 0.0 no . . .
C15 N1 C2 C7 0.0 no . . .
C15 N1 C2 C11 180.0 no . . .
C7 N6 C18 C10 180.0 no . . .
C7 N6 C18 C15 0.0 no . . .
C18 N6 C7 N9 180.0 no . . .
C18 N6 C7 C2 0.0 no . . .
C11 N8 C17 O3 180.0 no . . .
C11 N8 C17 N9 0.0 no . . .
C17 N8 C11 O4 180.0 no . . .
C17 N8 C11 C2 0.0 no . . .
C7 N9 C17 O3 180.0 no . . .
C7 N9 C17 N8 0.0 no . . .
C17 N9 C7 N6 180.0 no . . .
C17 N9 C7 C2 0.0 no . . .
N1 C2 C7 N6 0.0 no . . .
N1 C2 C7 N9 180.0 no . . .
N1 C2 C11 O4 0.0 no . . .
N1 C2 C11 N8 180.0 no . . .
C7 C2 C11 O4 180.0 no . . .
C7 C2 C11 N8 0.0 no . . .
C11 C2 C7 N6 180.0 no . . .
C11 C2 C7 N9 0.0 no . . .
N1 C15 C18 N6 0.0 no . . .
N1 C15 C18 C10 180.0 no . . .
C16 C15 C18 N6 180.0 no . . .
C16 C15 C18 C10 0.0 no . . .
C14 N26 C14 C21 -179.64(17) no . 2_655 2_655
C14 N26 C14 C21 -179.64(17) no 2_655 . .
C14 N26 C19 C23 60.0(3) no . . .
C19 N26 C14 C21 59.6(3) no . . .
C14 N26 C19 C23 -58.3(3) no . 2_655 2_655
C19 N26 C14 C21 -58.8(3) no 2_655 . .
C14 N26 C19 C23 -58.3(3) no 2_655 . .
C19 N26 C14 C21 -58.8(3) no . 2_655 2_655
C14 N26 C19 C23 60.0(3) no 2_655 2_655 2_655
C19 N26 C14 C21 59.6(3) no 2_655 2_655 2_655
C19 N26 C19 C23 -179.16(18) no . 2_655 2_655
C19 N26 C19 C23 -179.16(18) no 2_655 . .
N26 C14 C21 C20 177.11(16) no . . .
N26 C19 C23 C22 178.48(17) no . . .
C24 C20 C21 C14 176.9(3) no . . .
C25 C22 C23 C19 179.4(3) no . . .
